data_1515602
loop_
_publ_author_name
'Sardar, Kripasindhu'
'Fisher, Janet'
'Thompsett, David'
'Lees, Martin R.'
'Clarkson, Guy J.'
'Sloan, Jeremy'
'Kashtiban, Reza J.'
'Walton, Richard I.'

_publ_section_title
;
 Structural variety in iridate oxides and hydroxides from hydrothermal
 synthesis
;
_journal_issue 8
_journal_name_full 'Chemical Science'
_journal_page_first 1573
_journal_paper_doi 10.1039/c1sc00192b
_journal_volume 2
_journal_year 2011
_chemical_formula_sum 'H8 Ir O8 Sr2'
_chemical_formula_weight 503.50
_chemical_name_systematic
;
?
;
_space_group_IT_number 14
_symmetry_cell_setting monoclinic
_symmetry_space_group_name_Hall '-P 2ybc'
_symmetry_space_group_name_H-M 'P 1 21/c 1'
_atom_sites_solution_hydrogens geom
_atom_sites_solution_primary direct
_atom_sites_solution_secondary difmap
_audit_creation_method SHELXL-97
_cell_angle_alpha 90.00
_cell_angle_beta 112.903(6)
_cell_angle_gamma 90.00
_cell_formula_units_Z 2
_cell_length_a 5.9657(3)
_cell_length_b 10.9919(4)
_cell_length_c 6.0097(3)
_cell_measurement_reflns_used 1379
_cell_measurement_temperature 296(2)
_cell_measurement_theta_max 29.00
_cell_measurement_theta_min 3.67
_cell_volume 363.01(3)
_computing_cell_refinement 'CrysAlis RED, Oxford Diffraction Ltd'
_computing_data_collection 'CrysAlis CCD, Oxford Diffraction Ltd'
_computing_data_reduction 'CrysAlis RED, Oxford Diffraction Ltd'
_computing_molecular_graphics 'SHELXTL (Sheldrick, 1997)'
_computing_publication_material 'SHELXTL (Sheldrick, 1997)'
_computing_structure_refinement 'SHELXL-97 (Sheldrick, 1997)'
_computing_structure_solution 'SHELXS-97 (Sheldrick, 1990)'
_diffrn_ambient_temperature 296(2)
_diffrn_detector_area_resol_mean 10.2833
_diffrn_measured_fraction_theta_full 0.984
_diffrn_measured_fraction_theta_max 0.870
_diffrn_measurement_device_type 'Oxford Diffraction Gemini R'
_diffrn_measurement_method '\f & \w scans'
_diffrn_radiation_monochromator graphite
_diffrn_radiation_source 'Enhance (Mo) X-ray Source'
_diffrn_radiation_type MoK\a
_diffrn_radiation_wavelength 0.71073
_diffrn_reflns_av_R_equivalents 0.0248
_diffrn_reflns_av_sigmaI/netI 0.0330
_diffrn_reflns_limit_h_max 7
_diffrn_reflns_limit_h_min -8
_diffrn_reflns_limit_k_max 11
_diffrn_reflns_limit_k_min -14
_diffrn_reflns_limit_l_max 6
_diffrn_reflns_limit_l_min -8
_diffrn_reflns_number 1848
_diffrn_reflns_theta_full 27.00
_diffrn_reflns_theta_max 29.07
_diffrn_reflns_theta_min 3.71
_diffrn_standards_decay_% nil
_exptl_absorpt_coefficient_mu 32.927
_exptl_absorpt_correction_T_max 1.00
_exptl_absorpt_correction_T_min 0.21
_exptl_absorpt_correction_type multi-scan
_exptl_absorpt_process_details 'ABSPACK(CrysAlis, Oxford Diffraction)'
_exptl_crystal_colour green
_exptl_crystal_density_diffrn 4.606
_exptl_crystal_density_method 'not measured'
_exptl_crystal_description block
_exptl_crystal_F_000 450
_exptl_crystal_size_max 0.40
_exptl_crystal_size_mid 0.08
_exptl_crystal_size_min 0.03
_refine_diff_density_max 1.658
_refine_diff_density_min -1.804
_refine_diff_density_rms 0.323
_refine_ls_extinction_coef 0.0175(8)
_refine_ls_extinction_expression Fc^*^=kFc[1+0.001xFc^2^\l^3^/sin(2\q)]^-1/4^
_refine_ls_extinction_method SHELXL
_refine_ls_goodness_of_fit_ref 1.015
_refine_ls_hydrogen_treatment mixed
_refine_ls_matrix_type full
_refine_ls_number_parameters 65
_refine_ls_number_reflns 844
_refine_ls_number_restraints 4
_refine_ls_restrained_S_all 1.012
_refine_ls_R_factor_all 0.0290
_refine_ls_R_factor_gt 0.0234
_refine_ls_shift/su_max 0.001
_refine_ls_shift/su_mean 0.000
_refine_ls_structure_factor_coef Fsqd
_refine_ls_weighting_details 'calc w=1/[\s^2^(Fo^2^)+(0.0329P)^2^+0.0000P] where P=(Fo^2^+2Fc^2^)/3'
_refine_ls_weighting_scheme calc
_refine_ls_wR_factor_gt 0.0533
_refine_ls_wR_factor_ref 0.0546
_reflns_number_gt 729
_reflns_number_total 844
_reflns_threshold_expression >2sigma(I)
_cod_data_source_file c1sc00192b.txt
_cod_data_source_block ks1
_cod_original_sg_symbol_H-M P2(1)/c
_cod_database_code 1515602

loop_
_symmetry_equiv_pos_as_xyz
'x, y, z'
'-x, y+1/2, -z+1/2'
'-x, -y, -z'
'x, -y-1/2, z-1/2'

loop_
_atom_site_label
_atom_site_type_symbol
_atom_site_fract_x
_atom_site_fract_y
_atom_site_fract_z
_atom_site_U_iso_or_equiv
_atom_site_adp_type
_atom_site_occupancy
_atom_site_symmetry_multiplicity
_atom_site_calc_flag
_atom_site_refinement_flags
Ir1 Ir 0.0000 0.0000 0.0000 0.00583(14) Uani 1 2 d S
Sr1 Sr 0.27359(11) 0.37242(5) 0.10489(9) 0.00896(17) Uani 1 1 d .
O1 O 0.0195(9) 0.1686(4) -0.1256(7) 0.0098(9) Uani 1 1 d D
H1 H -0.120(6) 0.199(6) -0.176(12) 0.015 Uiso 1 1 d D
O2 O -0.1163(9) 0.0620(3) 0.2495(7) 0.0094(9) Uani 1 1 d D
H2 H -0.225(11) 0.112(6) 0.173(11) 0.014 Uiso 1 1 d D
O3 O 0.3458(9) 0.0250(4) 0.2378(8) 0.0107(9) Uani 1 1 d D
H3 H 0.422(13) 0.073(5) 0.183(13) 0.016 Uiso 1 1 d D
O4 O 0.5540(9) 0.2289(4) 0.0196(7) 0.0149(10) Uani 1 1 d D
H4 H 0.633(13) 0.265(6) -0.052(12) 0.022 Uiso 1 1 d D

loop_
_atom_site_aniso_label
_atom_site_aniso_U_11
_atom_site_aniso_U_22
_atom_site_aniso_U_33
_atom_site_aniso_U_23
_atom_site_aniso_U_13
_atom_site_aniso_U_12
Ir1 0.0033(2) 0.00728(19) 0.0071(2) -0.00006(11) 0.00221(14) -0.00053(12)
Sr1 0.0070(3) 0.0106(3) 0.0103(3) 0.0009(2) 0.0044(2) 0.0016(2)
O1 0.003(2) 0.0095(19) 0.015(2) 0.0010(16) 0.002(2) 0.0017(16)
O2 0.007(3) 0.011(2) 0.010(2) -0.0005(16) 0.0025(18) 0.0013(17)
O3 0.006(3) 0.0129(19) 0.013(2) -0.0015(17) 0.0037(19) -0.0023(17)
O4 0.011(3) 0.019(2) 0.015(2) 0.0004(17) 0.005(2) 0.0038(19)

loop_
_atom_type_symbol
_atom_type_description
_atom_type_scat_dispersion_real
_atom_type_scat_dispersion_imag
_atom_type_scat_source
H H 0.0000 0.0000 'International Tables Vol C Tables 4.2.6.8 and 6.1.1.4'
O O 0.0106 0.0060 'International Tables Vol C Tables 4.2.6.8 and 6.1.1.4'
Sr Sr -1.5307 3.2498 'International Tables Vol C Tables 4.2.6.8 and 6.1.1.4'
Ir Ir -1.4442 7.9887 'International Tables Vol C Tables 4.2.6.8 and 6.1.1.4'

loop_
_geom_angle_atom_site_label_1
_geom_angle_atom_site_label_2
_geom_angle_atom_site_label_3
_geom_angle
_geom_angle_site_symmetry_1
_geom_angle_site_symmetry_3
O2 Ir1 O2 180.0(2) 3 .
O2 Ir1 O3 88.85(19) 3 3
O2 Ir1 O3 91.15(19) . 3
O2 Ir1 O3 91.15(19) 3 .
O2 Ir1 O3 88.85(19) . .
O3 Ir1 O3 180.0(2) 3 .
O2 Ir1 O1 86.86(17) 3 .
O2 Ir1 O1 93.14(17) . .
O3 Ir1 O1 92.98(18) 3 .
O3 Ir1 O1 87.02(18) . .
O2 Ir1 O1 93.14(17) 3 3
O2 Ir1 O1 86.86(17) . 3
O3 Ir1 O1 87.02(18) 3 3
O3 Ir1 O1 92.98(18) . 3
O1 Ir1 O1 180.00(9) . 3
O2 Ir1 Sr1 43.21(14) 3 2_544
O2 Ir1 Sr1 136.79(14) . 2_544
O3 Ir1 Sr1 45.80(13) 3 2_544
O3 Ir1 Sr1 134.20(13) . 2_544
O1 Ir1 Sr1 92.80(12) . 2_544
O1 Ir1 Sr1 87.20(12) 3 2_544
O2 Ir1 Sr1 136.79(14) 3 4_566
O2 Ir1 Sr1 43.21(14) . 4_566
O3 Ir1 Sr1 134.20(13) 3 4_566
O3 Ir1 Sr1 45.80(13) . 4_566
O1 Ir1 Sr1 87.20(12) . 4_566
O1 Ir1 Sr1 92.80(12) 3 4_566
Sr1 Ir1 Sr1 180.000(18) 2_544 4_566
O2 Ir1 Sr1 43.05(11) 3 4_565
O2 Ir1 Sr1 136.95(11) . 4_565
O3 Ir1 Sr1 100.63(12) 3 4_565
O3 Ir1 Sr1 79.37(12) . 4_565
O1 Ir1 Sr1 45.45(12) . 4_565
O1 Ir1 Sr1 134.55(12) 3 4_565
Sr1 Ir1 Sr1 68.761(15) 2_544 4_565
Sr1 Ir1 Sr1 111.239(15) 4_566 4_565
O2 Ir1 Sr1 136.95(11) 3 2_545
O2 Ir1 Sr1 43.05(11) . 2_545
O3 Ir1 Sr1 79.37(12) 3 2_545
O3 Ir1 Sr1 100.63(12) . 2_545
O1 Ir1 Sr1 134.55(12) . 2_545
O1 Ir1 Sr1 45.45(12) 3 2_545
Sr1 Ir1 Sr1 111.239(15) 2_544 2_545
Sr1 Ir1 Sr1 68.761(15) 4_566 2_545
Sr1 Ir1 Sr1 180.000(18) 4_565 2_545
O4 Sr1 O2 117.94(14) . 4_565
O4 Sr1 O2 160.81(16) . 2
O2 Sr1 O2 73.99(15) 4_565 2
O4 Sr1 O4 72.46(11) . 4_566
O2 Sr1 O4 159.24(14) 4_565 4_566
O2 Sr1 O4 101.60(14) 2 4_566
O4 Sr1 O1 127.34(14) . 4_566
O2 Sr1 O1 90.44(14) 4_565 4_566
O2 Sr1 O1 63.86(13) 2 4_566
O4 Sr1 O1 69.84(14) 4_566 4_566
O4 Sr1 O3 76.08(14) . 4_565
O2 Sr1 O3 65.07(14) 4_565 4_565
O2 Sr1 O3 97.87(13) 2 4_565
O4 Sr1 O3 135.47(15) 4_566 4_565
O1 Sr1 O3 153.48(14) 4_566 4_565
O4 Sr1 O3 85.66(15) . 2_655
O2 Sr1 O3 119.03(13) 4_565 2_655
O2 Sr1 O3 75.20(14) 2 2_655
O4 Sr1 O3 78.06(14) 4_566 2_655
O1 Sr1 O3 119.85(13) 4_566 2_655
O3 Sr1 O3 68.82(16) 4_565 2_655
O4 Sr1 O1 70.37(15) . .
O2 Sr1 O1 70.62(13) 4_565 .
O2 Sr1 O1 128.81(14) 2 .
O4 Sr1 O1 98.83(14) 4_566 .
O1 Sr1 O1 80.55(12) 4_566 .
O3 Sr1 O1 99.37(13) 4_565 .
O3 Sr1 O1 155.48(14) 2_655 .
O4 Sr1 Ir1 96.58(9) . 2_554
O2 Sr1 Ir1 32.17(10) 4_565 2_554
O2 Sr1 Ir1 86.93(9) 2 2_554
O4 Sr1 Ir1 167.63(10) 4_566 2_554
O1 Sr1 Ir1 122.35(10) 4_566 2_554
O3 Sr1 Ir1 33.01(10) 4_565 2_554
O3 Sr1 Ir1 95.75(10) 2_655 2_554
O1 Sr1 Ir1 82.30(9) . 2_554
O4 Sr1 Ir1 152.08(9) . 2
O2 Sr1 Ir1 86.77(9) 4_565 2
O2 Sr1 Ir1 32.04(9) 2 2
O4 Sr1 Ir1 80.07(10) 4_566 2
O1 Sr1 Ir1 32.89(9) 4_566 2
O3 Sr1 Ir1 129.49(10) 4_565 2
O3 Sr1 Ir1 93.56(9) 2_655 2
O1 Sr1 Ir1 110.00(9) . 2
Ir1 Sr1 Ir1 111.239(15) 2_554 2
O4 Sr1 Sr1 39.67(11) . 4_565
O2 Sr1 Sr1 80.25(9) 4_565 4_565
O2 Sr1 Sr1 154.01(10) 2 4_565
O4 Sr1 Sr1 103.74(10) 4_566 4_565
O1 Sr1 Sr1 120.48(9) 4_566 4_565
O3 Sr1 Sr1 67.53(9) 4_565 4_565
O3 Sr1 Sr1 115.75(9) 2_655 4_565
O1 Sr1 Sr1 40.79(9) . 4_565
Ir1 Sr1 Sr1 69.071(6) 2_554 4_565
Ir1 Sr1 Sr1 150.665(14) 2 4_565
O4 Sr1 Sr1 85.72(10) . 4_566
O2 Sr1 Sr1 122.88(9) 4_565 4_566
O2 Sr1 Sr1 100.44(9) 2 4_566
O4 Sr1 Sr1 36.97(11) 4_566 4_566
O1 Sr1 Sr1 42.79(9) 4_566 4_566
O3 Sr1 Sr1 161.50(10) 4_565 4_566
O3 Sr1 Sr1 113.59(10) 2_655 4_566
O1 Sr1 Sr1 70.89(9) . 4_566
Ir1 Sr1 Sr1 150.657(14) 2_554 4_566
Ir1 Sr1 Sr1 68.998(6) 2 4_566
Sr1 Sr1 Sr1 96.30(2) 4_565 4_566
O4 Sr1 H4 15.8(10) . .
O2 Sr1 H4 112.8(15) 4_565 .
O2 Sr1 H4 148.3(11) 2 .
O4 Sr1 H4 81.9(14) 4_566 .
O1 Sr1 H4 142.9(10) 4_566 .
O3 Sr1 H4 61.7(11) 4_565 .
O3 Sr1 H4 74.8(13) 2_655 .
O1 Sr1 H4 80.7(12) . .
Ir1 Sr1 H4 86.2(13) 2_554 .
Ir1 Sr1 H4 160.2(15) 2 .
Sr1 Sr1 H4 43.5(14) 4_565 .
Sr1 Sr1 H4 100.6(11) 4_566 .
Ir1 O1 Sr1 101.66(16) . 4_565
Ir1 O1 Sr1 131.12(19) . .
Sr1 O1 Sr1 96.42(15) 4_565 .
Ir1 O1 H1 108(5) . .
Sr1 O1 H1 125(5) 4_565 .
Sr1 O1 H1 97(5) . .
Ir1 O2 Sr1 104.62(19) . 4_566
Ir1 O2 Sr1 104.91(16) . 2_545
Sr1 O2 Sr1 106.01(15) 4_566 2_545
Ir1 O2 H2 103(5) . .
Sr1 O2 H2 122(5) 4_566 .
Sr1 O2 H2 114(5) 2_545 .
Ir1 O3 Sr1 101.19(18) . 4_566
Ir1 O3 Sr1 131.0(2) . 2_645
Sr1 O3 Sr1 111.18(16) 4_566 2_645
Ir1 O3 H3 111(6) . .
Sr1 O3 H3 110(5) 4_566 .
Sr1 O3 H3 91(5) 2_645 .
Sr1 O4 Sr1 103.36(18) . 4_565
Sr1 O4 H4 111(5) . .
Sr1 O4 H4 90(5) 4_565 .

loop_
_geom_bond_atom_site_label_1
_geom_bond_atom_site_label_2
_geom_bond_distance
_geom_bond_site_symmetry_2
Ir1 O2 2.001(4) 3
Ir1 O2 2.001(4) .
Ir1 O3 2.020(5) 3
Ir1 O3 2.020(5) .
Ir1 O1 2.021(4) .
Ir1 O1 2.021(4) 3
Ir1 Sr1 3.6369(6) 2_544
Ir1 Sr1 3.6369(6) 4_566
Ir1 Sr1 3.6449(5) 4_565
Ir1 Sr1 3.6449(5) 2_545
Sr1 O4 2.493(5) .
Sr1 O2 2.574(5) 4_565
Sr1 O2 2.575(4) 2
Sr1 O4 2.647(4) 4_566
Sr1 O1 2.652(4) 4_566
Sr1 O3 2.658(4) 4_565
Sr1 O3 2.681(5) 2_655
Sr1 O1 2.757(4) .
Sr1 Ir1 3.6369(6) 2_554
Sr1 Ir1 3.6449(5) 2
Sr1 Sr1 4.0339(7) 4_565
Sr1 Sr1 4.0339(7) 4_566
Sr1 H4 2.91(6) .
O1 Sr1 2.652(4) 4_565
O1 H1 0.84(2) .
O2 Sr1 2.574(5) 4_566
O2 Sr1 2.575(4) 2_545
O2 H2 0.84(2) .
O3 Sr1 2.658(4) 4_566
O3 Sr1 2.681(5) 2_645
O3 H3 0.84(2) .
O4 Sr1 2.647(4) 4_565
O4 H4 0.85(2) .

loop_
_geom_hbond_atom_site_label_D
_geom_hbond_atom_site_label_H
_geom_hbond_atom_site_label_A
_geom_hbond_distance_DH
_geom_hbond_distance_HA
_geom_hbond_distance_DA
_geom_hbond_angle_DHA
_geom_hbond_site_symmetry_A
O3 H3 O4 0.84(2) 2.26(3) 3.091(6) 167(7) .
O1 H1 O4 0.84(2) 2.23(4) 2.987(7) 150(6) 4_465
O4 H4 O4 0.85(2) 2.43(6) 3.0404(15) 129(6) 4_565
O1 H1 O4 0.84(2) 2.66(5) 3.287(6) 133(6) 1_455
O2 H2 O4 0.84(2) 1.81(2) 2.651(6) 176(8) 1_455
O3 H3 O2 0.84(2) 2.63(7) 3.208(7) 127(7) 1_655
